data_7010754
loop_
_publ_author_name
'Robert C. Finn'
'Jessica Sims'
'Chares J. O'Connor'
'Jon Zubieta'

_publ_section_title
;
 Solid state coordination chemistry of oxovanadates: hydrothermal
 syntheses and structures of two novel copper vanadate ribbons,
 \b-[Cu(2,2'-bipyridine)V2O6] and
 \b-[Cu(2,2'&#x2236;6',2&#x2033;-terpyridine)V2O6]
;
_journal_issue 2
_journal_name_full 'J. Chem. Soc., Dalton Trans.'
_journal_page_first 159
_journal_page_last 163
_journal_paper_doi 10.1039/b103165c
_journal_year 2002
_chemical_formula_sum 'C15 H11 Cu N3 O6 V2'
_chemical_formula_weight 494.69
_space_group_IT_number 14
_symmetry_space_group_name_Hall '-P 2ybc'
_symmetry_space_group_name_H-M 'P 1 21/c 1'
_atom_sites_solution_hydrogens geom
_atom_sites_solution_primary direct
_atom_sites_solution_secondary difmap
_audit_creation_method SHELXL-97
_cell_angle_alpha 90.00
_cell_angle_beta 92.787(2)
_cell_angle_gamma 90.00
_cell_formula_units_Z 4
_cell_length_a 9.3222(7)
_cell_length_b 21.2995(16)
_cell_length_c 8.3524(6)
_cell_measurement_temperature 293(2)
_cell_volume 1656.5(2)
_computing_structure_refinement 'SHELXL-97 (Sheldrick, 1997)'
_computing_structure_solution 'SHELXS-97 (Sheldrick, 1990)'
_diffrn_ambient_temperature 293(2)
_diffrn_measured_fraction_theta_full 0.973
_diffrn_measured_fraction_theta_max 0.973
_diffrn_radiation_monochromator graphite
_diffrn_radiation_source 'fine-focus sealed tube'
_diffrn_radiation_type MoK\a
_diffrn_radiation_wavelength 0.71073
_diffrn_reflns_av_R_equivalents 0.0615
_diffrn_reflns_av_sigmaI/netI 0.0846
_diffrn_reflns_limit_h_max 11
_diffrn_reflns_limit_h_min -12
_diffrn_reflns_limit_k_max 27
_diffrn_reflns_limit_k_min -27
_diffrn_reflns_limit_l_max 8
_diffrn_reflns_limit_l_min -10
_diffrn_reflns_number 10992
_diffrn_reflns_theta_full 28.29
_diffrn_reflns_theta_max 28.29
_diffrn_reflns_theta_min 1.91
_exptl_absorpt_coefficient_mu 2.418
_exptl_crystal_density_diffrn 1.984
_exptl_crystal_density_method 'not measured'
_exptl_crystal_F_000 980
_refine_diff_density_max 1.048
_refine_diff_density_min -0.814
_refine_diff_density_rms 0.147
_refine_ls_extinction_method none
_refine_ls_goodness_of_fit_ref 1.010
_refine_ls_hydrogen_treatment mixed
_refine_ls_matrix_type full
_refine_ls_number_parameters 244
_refine_ls_number_reflns 4001
_refine_ls_number_restraints 0
_refine_ls_restrained_S_all 1.010
_refine_ls_R_factor_all 0.0858
_refine_ls_R_factor_gt 0.0450
_refine_ls_shift/su_max 0.000
_refine_ls_shift/su_mean 0.000
_refine_ls_structure_factor_coef Fsqd
_refine_ls_weighting_details 'calc w=1/[\s^2^(Fo^2^)+(0.0507P)^2^+0.0000P] where P=(Fo^2^+2Fc^2^)/3'
_refine_ls_weighting_scheme calc
_refine_ls_wR_factor_gt 0.0958
_refine_ls_wR_factor_ref 0.1088
_reflns_number_gt 2689
_reflns_number_total 4001
_reflns_threshold_expression >2sigma(I)
_cod_data_source_file b103165c.txt
_cod_data_source_block compound_2
_cod_database_code 7010754

loop_
_symmetry_equiv_pos_as_xyz
'x, y, z'
'-x, y+1/2, -z+1/2'
'-x, -y, -z'
'x, -y-1/2, z-1/2'

loop_
_atom_site_label
_atom_site_type_symbol
_atom_site_fract_x
_atom_site_fract_y
_atom_site_fract_z
_atom_site_U_iso_or_equiv
_atom_site_adp_type
_atom_site_occupancy
_atom_site_symmetry_multiplicity
_atom_site_calc_flag
_atom_site_refinement_flags
_atom_site_disorder_assembly
_atom_site_disorder_group
Cu1 Cu 0.02996(5) 0.37919(2) 0.60516(6) 0.00852(13) Uani 1 1 d . . .
V2 V 0.28104(8) 0.32015(3) 0.33807(9) 0.00923(17) Uani 1 1 d . . .
V3 V 0.24987(8) 0.17297(3) 0.42987(9) 0.00927(17) Uani 1 1 d . . .
O1 O 0.0957(3) 0.33308(14) 0.8243(4) 0.0144(7) Uani 1 1 d . . .
O2 O 0.1503(3) 0.33932(13) 0.4607(4) 0.0128(6) Uani 1 1 d . . .
O3 O 0.2069(4) 0.32422(14) 0.1375(4) 0.0184(7) Uani 1 1 d . . .
O4 O 0.4143(3) 0.36851(14) 0.3617(4) 0.0175(7) Uani 1 1 d . . .
O5 O 0.3475(3) 0.24269(13) 0.3772(4) 0.0146(7) Uani 1 1 d . . .
O6 O 0.3499(3) 0.11220(13) 0.3961(4) 0.0148(7) Uani 1 1 d . . .
N1 N 0.1391(4) 0.46137(16) 0.6406(4) 0.0099(7) Uani 1 1 d . . .
N2 N -0.1188(4) 0.42940(15) 0.6963(4) 0.0091(7) Uani 1 1 d . . .
N3 N -0.1393(3) 0.31876(16) 0.5813(4) 0.0089(7) Uani 1 1 d . . .
C1 C 0.2740(5) 0.4721(2) 0.6055(5) 0.0119(9) Uani 1 1 d . . .
H1 H 0.3259 0.4407 0.5571 0.014 Uiso 1 1 calc R . .
C2 C 0.3393(5) 0.5294(2) 0.6398(5) 0.0144(9) Uani 1 1 d . . .
H2 H 0.4341 0.5363 0.6146 0.017 Uiso 1 1 calc R . .
C3 C 0.2628(5) 0.5760(2) 0.7114(5) 0.0152(9) Uani 1 1 d . . .
H3 H 0.3053 0.6148 0.7339 0.018 Uiso 1 1 calc R . .
C4 C 0.1220(5) 0.56495(19) 0.7498(5) 0.0133(9) Uani 1 1 d . . .
H4 H 0.0683 0.5958 0.7979 0.016 Uiso 1 1 calc R . .
C5 C 0.0639(5) 0.50633(19) 0.7144(5) 0.0115(9) Uani 1 1 d . . .
C6 C -0.0841(5) 0.4874(2) 0.7522(5) 0.0138(9) Uani 1 1 d . . .
C7 C -0.1833(5) 0.5221(2) 0.8321(5) 0.0140(9) Uani 1 1 d . . .
H7 H -0.1608 0.5621 0.8701 0.017 Uiso 1 1 calc R . .
C8 C -0.3179(5) 0.4960(2) 0.8548(5) 0.0183(10) Uani 1 1 d . . .
H8 H -0.3857 0.5185 0.9094 0.022 Uiso 1 1 calc R . .
C9 C -0.3513(5) 0.4361(2) 0.7957(5) 0.0153(10) Uani 1 1 d . . .
H9 H -0.4412 0.4186 0.8091 0.018 Uiso 1 1 calc R . .
C10 C -0.2479(5) 0.40367(19) 0.7169(5) 0.0111(9) Uani 1 1 d . . .
C11 C -0.2600(4) 0.33924(19) 0.6503(5) 0.0104(9) Uani 1 1 d . . .
C12 C -0.3777(5) 0.3004(2) 0.6641(5) 0.0122(9) Uani 1 1 d . . .
H12 H -0.4603 0.3153 0.7093 0.015 Uiso 1 1 calc R . .
C13 C -0.3711(5) 0.2390(2) 0.6097(5) 0.0181(10) Uani 1 1 d . . .
H13 H -0.4485 0.2119 0.6191 0.022 Uiso 1 1 calc R . .
C14 C -0.2463(5) 0.2188(2) 0.5408(5) 0.0153(10) Uani 1 1 d . . .
H14 H -0.2397 0.1778 0.5030 0.018 Uiso 1 1 calc R . .
C15 C -0.1319(5) 0.25980(19) 0.5287(5) 0.0120(9) Uani 1 1 d . . .
H15 H -0.0485 0.2460 0.4831 0.014 Uiso 1 1 calc R . .

loop_
_atom_site_aniso_label
_atom_site_aniso_U_11
_atom_site_aniso_U_22
_atom_site_aniso_U_33
_atom_site_aniso_U_23
_atom_site_aniso_U_13
_atom_site_aniso_U_12
Cu1 0.0100(3) 0.0050(2) 0.0108(3) -0.0008(2) 0.00279(19) -0.0005(2)
V2 0.0120(4) 0.0054(3) 0.0106(4) 0.0000(3) 0.0039(3) -0.0004(3)
V3 0.0124(4) 0.0052(3) 0.0102(4) 0.0000(3) 0.0010(3) 0.0006(3)
O1 0.0147(16) 0.0121(16) 0.0163(16) 0.0032(13) 0.0006(13) -0.0003(12)
O2 0.0111(15) 0.0111(15) 0.0166(16) -0.0042(13) 0.0056(13) 0.0022(12)
O3 0.0323(19) 0.0119(16) 0.0110(16) 0.0013(13) 0.0009(14) 0.0005(14)
O4 0.0140(16) 0.0115(16) 0.0274(19) -0.0019(14) 0.0048(14) -0.0043(13)
O5 0.0137(15) 0.0097(15) 0.0206(17) -0.0006(13) 0.0032(13) 0.0010(12)
O6 0.0169(16) 0.0074(15) 0.0201(17) 0.0015(13) 0.0019(13) 0.0032(12)
N1 0.0148(19) 0.0073(17) 0.0076(17) 0.0024(14) 0.0013(15) 0.0009(14)
N2 0.0112(18) 0.0051(17) 0.0113(18) 0.0016(14) 0.0029(15) 0.0009(14)
N3 0.0063(17) 0.0103(18) 0.0099(18) 0.0015(14) -0.0016(14) -0.0005(14)
C1 0.019(2) 0.009(2) 0.008(2) 0.0036(16) 0.0014(18) 0.0025(18)
C2 0.016(2) 0.013(2) 0.014(2) 0.0029(18) -0.0028(18) -0.0013(18)
C3 0.022(2) 0.006(2) 0.018(2) -0.0018(18) -0.0004(19) -0.0016(18)
C4 0.022(2) 0.005(2) 0.013(2) -0.0013(17) 0.0038(19) 0.0035(18)
C5 0.017(2) 0.008(2) 0.010(2) 0.0030(16) 0.0001(18) 0.0033(17)
C6 0.022(2) 0.011(2) 0.008(2) 0.0011(18) 0.0027(18) 0.0023(18)
C7 0.021(2) 0.007(2) 0.014(2) 0.0003(18) 0.0022(19) 0.0038(18)
C8 0.021(2) 0.018(2) 0.016(2) -0.0007(19) 0.006(2) 0.0098(19)
C9 0.016(2) 0.013(2) 0.017(2) 0.0033(19) 0.0065(19) 0.0020(18)
C10 0.013(2) 0.010(2) 0.009(2) 0.0030(17) 0.0002(17) 0.0036(17)
C11 0.013(2) 0.009(2) 0.010(2) 0.0015(17) 0.0034(17) 0.0007(16)
C12 0.012(2) 0.013(2) 0.011(2) 0.0036(17) 0.0002(17) -0.0007(17)
C13 0.016(2) 0.020(3) 0.018(2) 0.004(2) -0.0032(19) -0.0092(19)
C14 0.022(2) 0.011(2) 0.012(2) -0.0023(18) -0.0025(19) -0.0050(19)
C15 0.014(2) 0.011(2) 0.010(2) -0.0004(17) -0.0001(17) -0.0018(17)

loop_
_atom_type_symbol
_atom_type_description
_atom_type_scat_dispersion_real
_atom_type_scat_dispersion_imag
_atom_type_scat_source
C C 0.0033 0.0016 'International Tables Vol C Tables 4.2.6.8 and 6.1.1.4'
H H 0.0000 0.0000 'International Tables Vol C Tables 4.2.6.8 and 6.1.1.4'
N N 0.0061 0.0033 'International Tables Vol C Tables 4.2.6.8 and 6.1.1.4'
O O 0.0106 0.0060 'International Tables Vol C Tables 4.2.6.8 and 6.1.1.4'
V V 0.3005 0.5294 'International Tables Vol C Tables 4.2.6.8 and 6.1.1.4'
Cu Cu 0.3201 1.2651 'International Tables Vol C Tables 4.2.6.8 and 6.1.1.4'

loop_
_geom_angle_atom_site_label_1
_geom_angle_atom_site_label_2
_geom_angle_atom_site_label_3
_geom_angle
_geom_angle_site_symmetry_1
_geom_angle_site_symmetry_3
_geom_angle_publ_flag
O2 Cu1 N2 163.44(14) . . ?
O2 Cu1 N3 97.73(13) . . ?
N2 Cu1 N3 79.71(14) . . ?
O2 Cu1 N1 99.85(13) . . ?
N2 Cu1 N1 80.25(14) . . ?
N3 Cu1 N1 159.16(14) . . ?
O2 Cu1 O1 100.71(12) . . ?
N2 Cu1 O1 95.62(13) . . ?
N3 Cu1 O1 88.98(12) . . ?
N1 Cu1 O1 98.62(12) . . ?
O4 V2 O2 110.26(15) . . ?
O4 V2 O3 110.11(16) . . ?
O2 V2 O3 107.55(15) . . ?
O4 V2 O5 107.95(15) . . ?
O2 V2 O5 111.60(14) . . ?
O3 V2 O5 109.38(14) . . ?
O6 V3 O1 109.63(15) . 4_565 ?
O6 V3 O3 110.45(15) . 4_566 ?
O1 V3 O3 106.75(15) 4_565 4_566 ?
O6 V3 O5 108.17(14) . . ?
O1 V3 O5 111.65(14) 4_565 . ?
O3 V3 O5 110.21(14) 4_566 . ?
V3 O1 Cu1 134.17(17) 4_566 . ?
V2 O2 Cu1 165.87(18) . . ?
V2 O3 V3 144.4(2) . 4_565 ?
V2 O5 V3 128.99(17) . . ?
C1 N1 C5 119.8(4) . . ?
C1 N1 Cu1 126.0(3) . . ?
C5 N1 Cu1 114.1(3) . . ?
C10 N2 C6 122.0(4) . . ?
C10 N2 Cu1 119.3(3) . . ?
C6 N2 Cu1 118.4(3) . . ?
C15 N3 C11 119.9(4) . . ?
C15 N3 Cu1 125.1(3) . . ?
C11 N3 Cu1 114.1(3) . . ?
N1 C1 C2 121.2(4) . . ?
C3 C2 C1 119.6(4) . . ?
C2 C3 C4 119.6(4) . . ?
C3 C4 C5 117.9(4) . . ?
N1 C5 C4 121.9(4) . . ?
N1 C5 C6 114.3(4) . . ?
C4 C5 C6 123.7(4) . . ?
N2 C6 C7 120.0(4) . . ?
N2 C6 C5 112.5(4) . . ?
C7 C6 C5 127.5(4) . . ?
C6 C7 C8 118.8(4) . . ?
C7 C8 C9 120.1(4) . . ?
C10 C9 C8 118.6(4) . . ?
N2 C10 C9 120.6(4) . . ?
N2 C10 C11 112.5(4) . . ?
C9 C10 C11 126.9(4) . . ?
N3 C11 C12 121.3(4) . . ?
N3 C11 C10 113.9(4) . . ?
C12 C11 C10 124.7(4) . . ?
C11 C12 C13 119.3(4) . . ?
C12 C13 C14 118.6(4) . . ?
C15 C14 C13 119.8(4) . . ?
N3 C15 C14 121.1(4) . . ?

loop_
_geom_bond_atom_site_label_1
_geom_bond_atom_site_label_2
_geom_bond_distance
_geom_bond_site_symmetry_2
_geom_bond_publ_flag
Cu1 O2 1.889(3) . ?
Cu1 N2 1.937(3) . ?
Cu1 N3 2.038(3) . ?
Cu1 N1 2.039(3) . ?
Cu1 O1 2.140(3) . ?
V2 O4 1.619(3) . ?
V2 O2 1.680(3) . ?
V2 O3 1.783(3) . ?
V2 O5 1.787(3) . ?
V3 O6 1.628(3) . ?
V3 O1 1.654(3) 4_565 ?
V3 O3 1.800(3) 4_566 ?
V3 O5 1.807(3) . ?
O1 V3 1.654(3) 4_566 ?
O3 V3 1.800(3) 4_565 ?
N1 C1 1.326(5) . ?
N1 C5 1.353(5) . ?
N2 C10 1.340(5) . ?
N2 C6 1.355(5) . ?
N3 C15 1.333(5) . ?
N3 C11 1.361(5) . ?
C1 C2 1.387(6) . ?
C2 C3 1.376(6) . ?
C3 C4 1.386(6) . ?
C4 C5 1.387(6) . ?
C5 C6 1.486(6) . ?
C6 C7 1.380(6) . ?
C7 C8 1.393(6) . ?
C8 C9 1.397(6) . ?
C9 C10 1.379(6) . ?
C10 C11 1.483(6) . ?
C11 C12 1.383(6) . ?
C12 C13 1.387(6) . ?
C13 C14 1.391(6) . ?
C14 C15 1.387(6) . ?
